data_2311661
loop_
_publ_author_name
'Kaczmarek, Ma\/lgorzata T'
'Kubicki, Maciej'

_publ_section_title
;
 The trimorphic structure of
 N,N'-bis(5-methylsalicylidene)-4-methyl-1,3-phenylenediamine.
;
_journal_issue 'Pt 5'
_journal_name_full 'Acta crystallographica Section B, Structural science, crystal engineering and materials'
_journal_page_first 792
_journal_page_last 800
_journal_paper_doi 10.1107/S2052520614015078
_journal_volume 70
_journal_year 2014
_chemical_formula_moiety 'C23 H22 N2 O2'
_chemical_formula_sum 'C23 H22 N2 O2'
_chemical_formula_weight 358.42
_space_group_crystal_system monoclinic
_space_group_IT_number 14
_space_group_name_Hall '-P 2ybc'
_space_group_name_H-M_alt 'P 1 21/c 1'
_atom_sites_solution_hydrogens geom
_audit_creation_method SHELXL-2013
_cell_angle_alpha 90
_cell_angle_beta 93.38(2)
_cell_angle_gamma 90
_cell_formula_units_Z 12
_cell_length_a 21.694(3)
_cell_length_b 12.599(2)
_cell_length_c 21.236(3)
_cell_measurement_reflns_used 5042
_cell_measurement_temperature 295(2)
_cell_measurement_theta_max 74.0782
_cell_measurement_theta_min 2.8326
_cell_volume 5794.2(15)
_computing_cell_refinement 'CrysAlis Pro (Agilent Technologies (2011))'
_computing_data_collection 'CrysAlis Pro (Agilent Technologies (2011))'
_computing_data_reduction 'CrysAlis Pro (Agilent Technologies (2011))'
_computing_molecular_graphics 'Mercury (McRae et al., 2008)'
_computing_publication_material 'SHELXL-2013 (Sheldrick, 2013)'
_computing_structure_refinement 'SHELXL-2013 (Sheldrick, 2013)'
_computing_structure_solution 'SIR92 (Altomare et al., 1993)'
_diffrn_ambient_temperature 295(2)
_diffrn_detector_area_resol_mean 10.5357
_diffrn_measured_fraction_theta_full 0.995
_diffrn_measured_fraction_theta_max 0.995
_diffrn_measurement_device_type 'SuperNova, Single source at offset), Atlas'
_diffrn_measurement_method \w-scan
_diffrn_radiation_monochromator mirror
_diffrn_radiation_source 'SuperNova (Cu) X-ray Source'
_diffrn_radiation_type CuK\a
_diffrn_radiation_wavelength 1.54178
_diffrn_reflns_av_R_equivalents 0.0428
_diffrn_reflns_limit_h_max 25
_diffrn_reflns_limit_h_min -25
_diffrn_reflns_limit_k_max 15
_diffrn_reflns_limit_k_min -14
_diffrn_reflns_limit_l_max 25
_diffrn_reflns_limit_l_min -20
_diffrn_reflns_number 28367
_diffrn_reflns_theta_full 67.500
_diffrn_reflns_theta_max 67.499
_diffrn_reflns_theta_min 4.059
_exptl_absorpt_coefficient_mu 0.629
_exptl_absorpt_correction_T_max 1.00000
_exptl_absorpt_correction_T_min 0.33167
_exptl_absorpt_correction_type multi-scan
_exptl_absorpt_process_details
;
CrysAlisPro, Agilent Technologies,
Version 1.171.35.19 (release 27-10-2011 CrysAlis171 .NET)
(compiled Oct 27 2011,15:02:11)
Empirical absorption correction using spherical harmonics,
 implemented in SCALE3 ABSPACK scaling algorithm.
;
_exptl_crystal_colour yellow
_exptl_crystal_density_diffrn 1.233
_exptl_crystal_description needle
_exptl_crystal_F_000 2280
_exptl_crystal_size_max 0.25
_exptl_crystal_size_mid 0.1
_exptl_crystal_size_min 0.1
_refine_diff_density_max 0.291
_refine_diff_density_min -0.209
_refine_ls_extinction_method none
_refine_ls_goodness_of_fit_ref 1.072
_refine_ls_hydrogen_treatment constr
_refine_ls_matrix_type full
_refine_ls_number_parameters 745
_refine_ls_number_reflns 10386
_refine_ls_number_restraints 0
_refine_ls_restrained_S_all 1.072
_refine_ls_R_factor_all 0.1434
_refine_ls_R_factor_gt 0.0778
_refine_ls_shift/su_max 0.003
_refine_ls_shift/su_mean 0.000
_refine_ls_structure_factor_coef Fsqd
_refine_ls_weighting_details 'w=1/[\s^2^(Fo^2^)+(0.0800P)^2^+0.7500P] where P=(Fo^2^+2Fc^2^)/3'
_refine_ls_weighting_scheme calc
_refine_ls_wR_factor_gt 0.1887
_refine_ls_wR_factor_ref 0.2195
_reflns_number_gt 5091
_reflns_number_total 10386
_reflns_threshold_expression 'I > 2\s(I)'
_cod_data_source_file eb5033sup1.cif
_cod_data_source_block 2
_cod_original_sg_symbol_H-M 'P 21/c'
_cod_database_code 2311661
_shelx_space_group_comment
;
The symmetry employed for this shelxl refinement is uniquely defined
by the following loop, which should always be used as a source of
symmetry information in preference to the above space-group names.
They are only intended as comments.
;
_shelxl_version_number .2013

loop_
_space_group_symop_operation_xyz
'x, y, z'
'-x, y+1/2, -z+1/2'
'-x, -y, -z'
'x, -y-1/2, z-1/2'

loop_
_atom_site_type_symbol
_atom_site_label
_atom_site_fract_x
_atom_site_fract_y
_atom_site_fract_z
_atom_site_U_iso_or_equiv
_atom_site_adp_type
_atom_site_calc_flag
_atom_site_occupancy
C C1A 0.67523(13) 0.8291(3) 0.89295(16) 0.0776(9) Uani d 1
C C2A 0.62963(14) 0.7552(3) 0.90060(16) 0.0801(9) Uani d 1
H H2A 0.6398 0.6834 0.9007 0.096 Uiso calc 1
C C3A 0.56844(14) 0.7850(3) 0.90821(16) 0.0762(8) Uani d 1
C C4A 0.55243(15) 0.8919(3) 0.90822(17) 0.0816(9) Uani d 1
C C41A 0.48713(15) 0.9277(3) 0.9175(2) 0.0975(11) Uani d 1
H H41A 0.4757 0.9074 0.9588 0.146 Uiso calc 1
H H41B 0.4595 0.8950 0.8862 0.146 Uiso calc 1
H H41C 0.4846 1.0035 0.9133 0.146 Uiso calc 1
C C5A 0.59849(16) 0.9662(3) 0.89907(19) 0.0944(11) Uani d 1
H H5A 0.5884 1.0380 0.8980 0.113 Uiso calc 1
C C6A 0.65879(15) 0.9361(3) 0.89157(18) 0.0906(10) Uani d 1
H H6A 0.6886 0.9875 0.8856 0.109 Uiso calc 1
N N11A 0.73558(12) 0.7898(2) 0.88599(13) 0.0828(8) Uani d 1
C C12A 0.78396(14) 0.8489(3) 0.89778(17) 0.0825(9) Uani d 1
H H12A 0.7787 0.9181 0.9118 0.099 Uiso calc 1
C C13A 0.84589(14) 0.8099(3) 0.88967(16) 0.0745(8) Uani d 1
C C14A 0.85597(15) 0.7053(3) 0.87067(17) 0.0820(9) Uani d 1
O O14A 0.80901(11) 0.63621(18) 0.85715(15) 0.1024(8) Uani d 1
H H14A 0.7760 0.6656 0.8622 0.123 Uiso calc 1
C C15A 0.91644(17) 0.6698(3) 0.86396(19) 0.0973(11) Uani d 1
H H15A 0.9238 0.6010 0.8503 0.117 Uiso calc 1
C C16A 0.96512(17) 0.7389(3) 0.87798(19) 0.0989(12) Uani d 1
H H16A 1.0052 0.7146 0.8743 0.119 Uiso calc 1
C C17A 0.95630(15) 0.8421(3) 0.89719(18) 0.0904(10) Uani d 1
C C171 1.00992(16) 0.9160(3) 0.9114(2) 0.1182(14) Uani d 1
H H17A 0.9954 0.9800 0.9301 0.177 Uiso calc 1
H H17B 1.0290 0.9328 0.8730 0.177 Uiso calc 1
H H17C 1.0395 0.8822 0.9402 0.177 Uiso calc 1
C C18A 0.89610(14) 0.8758(3) 0.90283(17) 0.0845(10) Uani d 1
H H18A 0.8892 0.9450 0.9159 0.101 Uiso calc 1
N N31A 0.52047(11) 0.7107(2) 0.91718(14) 0.0795(7) Uani d 1
C C32A 0.52706(14) 0.6111(3) 0.90975(16) 0.0787(9) Uani d 1
H H32A 0.5645 0.5859 0.8966 0.094 Uiso calc 1
C C33A 0.47857(13) 0.5352(3) 0.92094(15) 0.0742(8) Uani d 1
C C34A 0.42095(14) 0.5680(3) 0.93970(17) 0.0836(9) Uani d 1
O O34A 0.40838(10) 0.6715(2) 0.94747(16) 0.1105(9) Uani d 1
H H34A 0.4398 0.7065 0.9437 0.133 Uiso calc 1
C C35A 0.37595(15) 0.4921(3) 0.94824(19) 0.0963(11) Uani d 1
H H35A 0.3369 0.5140 0.9588 0.116 Uiso calc 1
C C36A 0.38717(17) 0.3866(3) 0.94161(19) 0.0958(11) Uani d 1
H H36A 0.3563 0.3378 0.9489 0.115 Uiso calc 1
C C37A 0.44467(16) 0.3507(3) 0.92390(17) 0.0861(10) Uani d 1
C C38A 0.48894(15) 0.4273(3) 0.91427(17) 0.0816(9) Uani d 1
H H38A 0.5276 0.4053 0.9027 0.098 Uiso calc 1
C C371 0.45684(19) 0.2332(3) 0.9171(2) 0.1145(14) Uani d 1
H H37G 0.4904 0.2228 0.8902 0.172 Uiso calc 1
H H37H 0.4205 0.1991 0.8988 0.172 Uiso calc 1
H H37I 0.4674 0.2032 0.9578 0.172 Uiso calc 1
C C1B 0.01774(13) 0.3366(2) 0.94131(15) 0.0705(8) Uani d 1
C C2B 0.06273(13) 0.2592(2) 0.94499(15) 0.0723(8) Uani d 1
H H2B 0.0511 0.1884 0.9481 0.087 Uiso calc 1
C C3B 0.12532(13) 0.2845(2) 0.94423(15) 0.0705(8) Uani d 1
C C4B 0.14329(14) 0.3908(3) 0.94466(16) 0.0768(9) Uani d 1
C C41B 0.21116(14) 0.4211(3) 0.9490(2) 0.0971(11) Uani d 1
H H41D 0.2306 0.3942 0.9128 0.146 Uiso calc 1
H H41E 0.2308 0.3912 0.9866 0.146 Uiso calc 1
H H41F 0.2150 0.4970 0.9503 0.146 Uiso calc 1
C C5B 0.09770(15) 0.4680(3) 0.94041(17) 0.0846(10) Uani d 1
H H5B 0.1091 0.5391 0.9387 0.101 Uiso calc 1
C C6B 0.03567(15) 0.4418(3) 0.93866(17) 0.0823(9) Uani d 1
H H6B 0.0060 0.4951 0.9357 0.099 Uiso calc 1
N N11B -0.04442(11) 0.2985(2) 0.94190(13) 0.0778(7) Uani d 1
C C12B -0.09087(14) 0.3595(3) 0.92958(15) 0.0771(9) Uani d 1
H H12B -0.0844 0.4309 0.9210 0.092 Uiso calc 1
C C13B -0.15361(13) 0.3187(3) 0.92884(15) 0.0723(8) Uani d 1
C C14B -0.16571(15) 0.2126(3) 0.93894(18) 0.0848(10) Uani d 1
O O14B -0.12015(11) 0.14134(18) 0.95226(16) 0.1075(9) Uani d 1
H H14B -0.0868 0.1722 0.9555 0.129 Uiso calc 1
C C15B -0.22668(16) 0.1778(3) 0.9357(2) 0.1025(12) Uani d 1
H H15B -0.2355 0.1067 0.9428 0.123 Uiso calc 1
C C16B -0.27374(16) 0.2483(4) 0.9218(2) 0.1041(12) Uani d 1
H H16B -0.3141 0.2232 0.9194 0.125 Uiso calc 1
C C17B -0.26363(15) 0.3553(3) 0.91139(17) 0.0867(10) Uani d 1
C C172 -0.31601(17) 0.4314(4) 0.8967(2) 0.1204(14) Uani d 1
H H17D -0.3049 0.5005 0.9126 0.181 Uiso calc 1
H H17E -0.3522 0.4071 0.9162 0.181 Uiso calc 1
H H17F -0.3243 0.4352 0.8518 0.181 Uiso calc 1
C C18B -0.20304(14) 0.3885(3) 0.91581(16) 0.0817(9) Uani d 1
H H18B -0.1946 0.4600 0.9099 0.098 Uiso calc 1
N N31B 0.17307(11) 0.2076(2) 0.94512(13) 0.0732(7) Uani d 1
C C32B 0.16270(14) 0.1109(3) 0.92933(16) 0.0767(9) Uani d 1
H H32B 0.1224 0.0900 0.9182 0.092 Uiso calc 1
C C33B 0.21201(13) 0.0327(3) 0.92823(15) 0.0731(8) Uani d 1
C C34B 0.27389(14) 0.0624(3) 0.94116(17) 0.0808(9) Uani d 1
O O34B 0.28981(10) 0.1635(2) 0.95421(14) 0.1018(8) Uani d 1
H H34B 0.2589 0.2010 0.9514 0.122 Uiso calc 1
C C35B 0.31998(15) -0.0138(3) 0.94014(19) 0.0949(11) Uani d 1
H H35B 0.3611 0.0051 0.9486 0.114 Uiso calc 1
C C36B 0.30446(18) -0.1176(3) 0.92647(19) 0.0998(12) Uani d 1
H H36B 0.3357 -0.1682 0.9265 0.120 Uiso calc 1
C C37B 0.24442(17) -0.1490(3) 0.91276(19) 0.0938(11) Uani d 1
C C372 0.2286(2) -0.2651(3) 0.9000(2) 0.1327(17) Uani d 1
H H37A 0.2587 -0.3095 0.9220 0.199 Uiso calc 1
H H37B 0.2286 -0.2787 0.8555 0.199 Uiso calc 1
H H37C 0.1884 -0.2802 0.9145 0.199 Uiso calc 1
C C38B 0.19921(15) -0.0729(3) 0.91475(18) 0.0888(10) Uani d 1
H H38B 0.1583 -0.0931 0.9067 0.107 Uiso calc 1
C C1C 0.16968(13) 0.3346(2) 0.78195(15) 0.0688(8) Uani d 1
C C2C 0.21562(13) 0.2585(2) 0.77937(15) 0.0723(8) Uani d 1
H H2C 0.2049 0.1870 0.7797 0.087 Uiso calc 1
C C3C 0.27801(13) 0.2870(2) 0.77620(15) 0.0705(8) Uani d 1
C C4C 0.29430(14) 0.3944(2) 0.77632(15) 0.0739(8) Uani d 1
C C41C 0.36081(14) 0.4291(3) 0.77353(19) 0.0911(10) Uani d 1
H H41G 0.3768 0.4041 0.7350 0.137 Uiso calc 1
H H41H 0.3848 0.4000 0.8089 0.137 Uiso calc 1
H H41I 0.3630 0.5052 0.7749 0.137 Uiso calc 1
C C5C 0.24782(15) 0.4684(3) 0.77914(18) 0.0873(10) Uani d 1
H H5C 0.2582 0.5400 0.7791 0.105 Uiso calc 1
C C6C 0.18602(15) 0.4406(3) 0.78212(18) 0.0854(10) Uani d 1
H H6C 0.1559 0.4929 0.7842 0.102 Uiso calc 1
N N11C 0.10896(11) 0.29445(19) 0.78432(12) 0.0723(7) Uani d 1
C C12C 0.06132(14) 0.3530(2) 0.77285(15) 0.0734(8) Uani d 1
H H12C 0.0667 0.4239 0.7623 0.088 Uiso calc 1
C C13C -0.00073(13) 0.3114(2) 0.77598(15) 0.0712(8) Uani d 1
C C14C -0.01131(14) 0.2049(3) 0.79059(16) 0.0784(9) Uani d 1
O O14C 0.03577(10) 0.13595(16) 0.80272(13) 0.0927(7) Uani d 1
H H14C 0.0686 0.1685 0.8052 0.111 Uiso calc 1
C C15C -0.07157(16) 0.1690(3) 0.79355(18) 0.0922(11) Uani d 1
H H15C -0.0790 0.0987 0.8042 0.111 Uiso calc 1
C C16C -0.12024(16) 0.2368(3) 0.78082(18) 0.0930(11) Uani d 1
H H16C -0.1602 0.2107 0.7823 0.112 Uiso calc 1
C C17C -0.11207(14) 0.3427(3) 0.76578(17) 0.0864(10) Uani d 1
C C173 -0.16590(16) 0.4166(3) 0.7530(2) 0.1146(14) Uani d 1
H H17G -0.1624 0.4756 0.7816 0.172 Uiso calc 1
H H17H -0.2037 0.3792 0.7590 0.172 Uiso calc 1
H H17I -0.1660 0.4419 0.7104 0.172 Uiso calc 1
C C18C -0.05169(14) 0.3784(3) 0.76380(16) 0.0789(9) Uani d 1
H H18C -0.0448 0.4492 0.7540 0.095 Uiso calc 1
N N31C 0.32559(11) 0.2119(2) 0.77069(13) 0.0730(7) Uani d 1
C C32C 0.31837(13) 0.1129(3) 0.77830(16) 0.0779(9) Uani d 1
H H32C 0.2803 0.0886 0.7903 0.094 Uiso calc 1
C C33C 0.36665(13) 0.0360(3) 0.76912(16) 0.0728(8) Uani d 1
C C34C 0.42593(14) 0.0684(3) 0.75296(17) 0.0800(9) Uani d 1
O O34C 0.43966(10) 0.17226(19) 0.74604(15) 0.1026(8) Uani d 1
H H34C 0.4080 0.2076 0.7467 0.123 Uiso calc 1
C C35C 0.47023(15) -0.0075(3) 0.74332(19) 0.0974(12) Uani d 1
H H35C 0.5094 0.0133 0.7327 0.117 Uiso calc 1
C C36C 0.45710(17) -0.1128(3) 0.74920(19) 0.0984(11) Uani d 1
H H36C 0.4879 -0.1622 0.7427 0.118 Uiso calc 1
C C37C 0.39929(17) -0.1490(3) 0.76456(19) 0.0919(10) Uani d 1
C C373 0.3859(2) -0.2664(3) 0.7701(3) 0.1325(17) Uani d 1
H H37D 0.3456 -0.2761 0.7857 0.199 Uiso calc 1
H H37E 0.4163 -0.2986 0.7987 0.199 Uiso calc 1
H H37F 0.3872 -0.2991 0.7294 0.199 Uiso calc 1
C C38C 0.35585(15) -0.0723(3) 0.77453(18) 0.0866(10) Uani d 1
H H38C 0.3170 -0.0941 0.7855 0.104 Uiso calc 1

loop_
_atom_site_aniso_label
_atom_site_aniso_U_11
_atom_site_aniso_U_22
_atom_site_aniso_U_33
_atom_site_aniso_U_12
_atom_site_aniso_U_13
_atom_site_aniso_U_23
C1A 0.0600(17) 0.077(2) 0.096(2) -0.0061(17) 0.0048(15) -0.0024(18)
C2A 0.0642(19) 0.071(2) 0.106(3) -0.0008(17) 0.0088(16) -0.0058(18)
C3A 0.0620(18) 0.072(2) 0.094(2) -0.0001(16) 0.0056(16) -0.0045(17)
C4A 0.070(2) 0.071(2) 0.105(3) 0.0015(17) 0.0046(17) -0.0081(18)
C41A 0.075(2) 0.087(2) 0.131(3) 0.0139(19) 0.007(2) -0.006(2)
C5A 0.076(2) 0.071(2) 0.135(3) -0.0001(19) -0.002(2) -0.005(2)
C6A 0.072(2) 0.076(2) 0.123(3) -0.0079(18) -0.0002(19) 0.003(2)
N11A 0.0683(16) 0.0826(19) 0.098(2) -0.0037(14) 0.0098(14) -0.0009(15)
C12A 0.0677(19) 0.079(2) 0.101(3) -0.0037(18) 0.0082(17) -0.0038(19)
C13A 0.0631(18) 0.073(2) 0.088(2) 0.0020(16) 0.0065(15) 0.0041(17)
C14A 0.074(2) 0.072(2) 0.102(3) -0.0041(18) 0.0157(17) 0.0152(19)
O14A 0.0888(16) 0.0729(15) 0.147(2) -0.0037(13) 0.0197(17) 0.0010(15)
C15A 0.086(2) 0.080(2) 0.127(3) 0.011(2) 0.020(2) 0.013(2)
C16A 0.074(2) 0.113(3) 0.111(3) 0.013(2) 0.019(2) 0.027(3)
C17A 0.068(2) 0.108(3) 0.096(3) -0.005(2) 0.0101(17) 0.019(2)
C171 0.075(2) 0.148(4) 0.133(4) -0.019(2) 0.008(2) 0.014(3)
C18A 0.070(2) 0.087(2) 0.098(3) -0.0064(18) 0.0116(17) 0.0058(19)
N31A 0.0608(15) 0.0701(18) 0.108(2) -0.0010(13) 0.0123(13) 0.0005(15)
C32A 0.0569(17) 0.079(2) 0.101(2) 0.0003(17) 0.0101(16) -0.0015(19)
C33A 0.0543(17) 0.077(2) 0.092(2) 0.0006(16) 0.0065(15) 0.0025(18)
C34A 0.0630(19) 0.081(2) 0.107(3) 0.0035(18) 0.0083(17) 0.002(2)
O34A 0.0701(14) 0.0900(18) 0.174(3) 0.0110(13) 0.0266(16) 0.0032(18)
C35A 0.0631(19) 0.104(3) 0.123(3) -0.005(2) 0.0171(19) 0.006(2)
C36A 0.081(2) 0.094(3) 0.113(3) -0.015(2) 0.011(2) 0.008(2)
C37A 0.086(2) 0.076(2) 0.096(3) -0.010(2) 0.0028(18) 0.0026(19)
C38A 0.0669(19) 0.076(2) 0.103(3) 0.0026(18) 0.0089(17) 0.0020(19)
C371 0.130(3) 0.082(3) 0.131(4) -0.013(2) 0.005(3) 0.001(2)
C1B 0.0611(17) 0.066(2) 0.085(2) 0.0011(16) 0.0152(14) -0.0013(16)
C2B 0.0610(17) 0.0634(19) 0.094(2) -0.0001(15) 0.0145(15) 0.0029(16)
C3B 0.0610(17) 0.069(2) 0.083(2) -0.0019(15) 0.0125(14) -0.0038(16)
C4B 0.0666(18) 0.072(2) 0.093(2) -0.0041(17) 0.0148(16) -0.0087(17)
C41B 0.071(2) 0.089(3) 0.133(3) -0.0129(19) 0.015(2) -0.011(2)
C5B 0.074(2) 0.069(2) 0.111(3) -0.0043(18) 0.0136(18) -0.0050(19)
C6B 0.070(2) 0.071(2) 0.107(3) 0.0071(17) 0.0161(17) -0.0062(19)
N11B 0.0610(15) 0.0729(17) 0.101(2) 0.0075(13) 0.0192(13) -0.0010(14)
C12B 0.0703(19) 0.069(2) 0.093(2) 0.0025(17) 0.0183(16) -0.0023(17)
C13B 0.0595(17) 0.071(2) 0.088(2) 0.0038(15) 0.0178(15) -0.0025(16)
C14B 0.072(2) 0.068(2) 0.116(3) 0.0071(18) 0.0188(18) 0.0003(19)
O14B 0.0796(15) 0.0731(16) 0.171(3) 0.0071(13) 0.0174(17) 0.0130(16)
C15B 0.074(2) 0.085(3) 0.149(4) -0.015(2) 0.017(2) 0.001(2)
C16B 0.062(2) 0.121(3) 0.130(3) -0.003(2) 0.011(2) -0.005(3)
C17B 0.065(2) 0.095(3) 0.100(3) 0.0114(19) 0.0113(17) 0.001(2)
C172 0.083(2) 0.151(4) 0.128(4) 0.029(3) 0.005(2) 0.000(3)
C18B 0.073(2) 0.075(2) 0.098(3) 0.0084(17) 0.0160(17) 0.0018(18)
N31B 0.0579(14) 0.0700(17) 0.0928(19) 0.0018(13) 0.0138(12) 0.0025(14)
C32B 0.0580(17) 0.076(2) 0.097(2) 0.0052(16) 0.0143(15) -0.0005(18)
C33B 0.0586(17) 0.074(2) 0.088(2) 0.0008(16) 0.0200(14) 0.0006(17)
C34B 0.0656(19) 0.082(2) 0.096(2) -0.0043(18) 0.0169(16) 0.0024(19)
O34B 0.0653(13) 0.0911(18) 0.149(2) -0.0026(13) 0.0113(14) -0.0067(17)
C35B 0.0585(19) 0.100(3) 0.127(3) 0.017(2) 0.0135(18) 0.003(2)
C36B 0.085(3) 0.098(3) 0.118(3) 0.029(2) 0.022(2) 0.003(2)
C37B 0.089(2) 0.073(2) 0.121(3) 0.015(2) 0.020(2) 0.001(2)
C372 0.138(4) 0.090(3) 0.173(5) 0.022(3) 0.027(3) -0.019(3)
C38B 0.070(2) 0.077(2) 0.121(3) 0.0000(19) 0.0162(19) -0.003(2)
C1C 0.0608(16) 0.0622(19) 0.084(2) -0.0015(15) 0.0121(14) -0.0006(16)
C2C 0.0617(17) 0.0620(19) 0.094(2) -0.0020(15) 0.0148(15) -0.0035(16)
C3C 0.0631(18) 0.067(2) 0.082(2) -0.0027(16) 0.0130(15) -0.0001(16)
C4C 0.0669(18) 0.068(2) 0.087(2) -0.0006(16) 0.0077(15) 0.0000(16)
C41C 0.070(2) 0.084(2) 0.119(3) -0.0116(18) 0.0104(18) 0.002(2)
C5C 0.078(2) 0.062(2) 0.122(3) -0.0040(18) 0.0070(19) -0.0014(19)
C6C 0.074(2) 0.065(2) 0.118(3) 0.0066(17) 0.0109(19) -0.0053(19)
N11C 0.0623(14) 0.0671(16) 0.0884(18) 0.0028(13) 0.0126(12) -0.0040(13)
C12C 0.0690(18) 0.0634(19) 0.089(2) 0.0027(16) 0.0150(15) -0.0016(16)
C13C 0.0648(18) 0.066(2) 0.084(2) 0.0035(15) 0.0104(15) -0.0071(16)
C14C 0.0687(19) 0.074(2) 0.094(2) 0.0026(17) 0.0119(16) -0.0106(18)
O14C 0.0784(14) 0.0636(14) 0.137(2) 0.0036(12) 0.0147(15) -0.0009(14)
C15C 0.081(2) 0.085(2) 0.113(3) -0.013(2) 0.021(2) -0.018(2)
C16C 0.066(2) 0.104(3) 0.110(3) -0.008(2) 0.0144(18) -0.022(2)
C17C 0.066(2) 0.105(3) 0.089(2) 0.010(2) 0.0106(16) -0.012(2)
C173 0.073(2) 0.148(4) 0.122(3) 0.027(2) 0.003(2) -0.012(3)
C18C 0.0688(19) 0.079(2) 0.090(2) 0.0084(17) 0.0129(16) -0.0031(18)
N31C 0.0581(14) 0.0669(17) 0.0951(19) 0.0035(13) 0.0129(12) -0.0012(14)
C32C 0.0532(17) 0.079(2) 0.103(3) -0.0008(16) 0.0171(15) 0.0027(19)
C33C 0.0567(17) 0.072(2) 0.091(2) 0.0024(15) 0.0148(15) -0.0005(17)
C34C 0.0648(19) 0.074(2) 0.103(3) 0.0027(17) 0.0198(17) 0.0008(19)
O34C 0.0680(13) 0.0825(17) 0.161(3) -0.0021(12) 0.0334(15) 0.0075(16)
C35C 0.063(2) 0.102(3) 0.130(3) 0.011(2) 0.0280(19) 0.005(2)
C36C 0.083(2) 0.098(3) 0.116(3) 0.027(2) 0.019(2) -0.001(2)
C37C 0.085(2) 0.073(2) 0.117(3) 0.012(2) 0.008(2) 0.001(2)
C373 0.127(4) 0.083(3) 0.188(5) 0.007(3) 0.017(3) 0.005(3)
C38C 0.0645(19) 0.078(2) 0.118(3) 0.0011(18) 0.0124(18) 0.005(2)

loop_
_atom_type_symbol
_atom_type_description
_atom_type_scat_dispersion_real
_atom_type_scat_dispersion_imag
_atom_type_scat_source
C C 0.0181 0.0091 'International Tables Vol C Tables 4.2.6.8 and 6.1.1.4'
H H 0.0000 0.0000 'International Tables Vol C Tables 4.2.6.8 and 6.1.1.4'
N N 0.0311 0.0180 'International Tables Vol C Tables 4.2.6.8 and 6.1.1.4'
O O 0.0492 0.0322 'International Tables Vol C Tables 4.2.6.8 and 6.1.1.4'

loop_
_geom_angle_atom_site_label_1
_geom_angle_atom_site_label_2
_geom_angle_atom_site_label_3
_geom_angle
C2A C1A C6A 118.2(3)
C2A C1A N11A 116.8(3)
C6A C1A N11A 125.0(3)
C1A C2A C3A 121.7(3)
C1A C2A H2A 119.1
C3A C2A H2A 119.1
C4A C3A C2A 119.9(3)
C4A C3A N31A 116.9(3)
C2A C3A N31A 123.1(3)
C5A C4A C3A 118.1(3)
C5A C4A C41A 120.3(3)
C3A C4A C41A 121.7(3)
C4A C41A H41A 109.5
C4A C41A H41B 109.5
H41A C41A H41B 109.5
C4A C41A H41C 109.5
H41A C41A H41C 109.5
H41B C41A H41C 109.5
C6A C5A C4A 121.6(3)
C6A C5A H5A 119.2
C4A C5A H5A 119.2
C5A C6A C1A 120.4(3)
C5A C6A H6A 119.8
C1A C6A H6A 119.8
C12A N11A C1A 121.4(3)
N11A C12A C13A 121.7(3)
N11A C12A H12A 119.1
C13A C12A H12A 119.1
C18A C13A C14A 119.2(3)
C18A C13A C12A 119.7(3)
C14A C13A C12A 121.0(3)
O14A C14A C13A 122.5(3)
O14A C14A C15A 118.0(3)
C13A C14A C15A 119.6(3)
C14A O14A H14A 109.5
C16A C15A C14A 118.9(4)
C16A C15A H15A 120.5
C14A C15A H15A 120.5
C17A C16A C15A 122.5(3)
C17A C16A H16A 118.7
C15A C16A H16A 118.7
C16A C17A C18A 117.5(3)
C16A C17A C171 121.5(4)
C18A C17A C171 121.0(4)
C17A C171 H17A 109.5
C17A C171 H17B 109.5
H17A C171 H17B 109.5
C17A C171 H17C 109.5
H17A C171 H17C 109.5
H17B C171 H17C 109.5
C13A C18A C17A 122.3(3)
C13A C18A H18A 118.9
C17A C18A H18A 118.9
C32A N31A C3A 122.9(3)
N31A C32A C33A 122.7(3)
N31A C32A H32A 118.6
C33A C32A H32A 118.6
C38A C33A C34A 118.2(3)
C38A C33A C32A 120.4(3)
C34A C33A C32A 121.4(3)
O34A C34A C35A 120.2(3)
O34A C34A C33A 120.9(3)
C35A C34A C33A 118.8(3)
C34A O34A H34A 109.5
C36A C35A C34A 121.9(3)
C36A C35A H35A 119.0
C34A C35A H35A 119.0
C35A C36A C37A 120.8(3)
C35A C36A H36A 119.6
C37A C36A H36A 119.6
C38A C37A C36A 116.8(3)
C38A C37A C371 122.8(3)
C36A C37A C371 120.4(3)
C37A C38A C33A 123.4(3)
C37A C38A H38A 118.3
C33A C38A H38A 118.3
C37A C371 H37G 109.5
C37A C371 H37H 109.5
H37G C371 H37H 109.5
C37A C371 H37I 109.5
H37G C371 H37I 109.5
H37H C371 H37I 109.5
C2B C1B C6B 118.7(3)
C2B C1B N11B 115.3(3)
C6B C1B N11B 126.0(3)
C1B C2B C3B 121.6(3)
C1B C2B H2B 119.2
C3B C2B H2B 119.2
C4B C3B C2B 119.4(3)
C4B C3B N31B 116.9(3)
C2B C3B N31B 123.6(3)
C5B C4B C3B 118.4(3)
C5B C4B C41B 120.9(3)
C3B C4B C41B 120.7(3)
C4B C41B H41D 109.5
C4B C41B H41E 109.5
H41D C41B H41E 109.5
C4B C41B H41F 109.5
H41D C41B H41F 109.5
H41E C41B H41F 109.5
C6B C5B C4B 121.5(3)
C6B C5B H5B 119.2
C4B C5B H5B 119.2
C1B C6B C5B 120.2(3)
C1B C6B H6B 119.9
C5B C6B H6B 119.9
C12B N11B C1B 121.8(3)
N11B C12B C13B 120.9(3)
N11B C12B H12B 119.5
C13B C12B H12B 119.5
C14B C13B C18B 119.2(3)
C14B C13B C12B 121.8(3)
C18B C13B C12B 119.0(3)
O14B C14B C13B 122.1(3)
O14B C14B C15B 118.8(3)
C13B C14B C15B 119.1(3)
C14B O14B H14B 109.5
C16B C15B C14B 120.0(4)
C16B C15B H15B 120.0
C14B C15B H15B 120.0
C15B C16B C17B 122.8(3)
C15B C16B H16B 118.6
C17B C16B H16B 118.6
C18B C17B C16B 116.3(3)
C18B C17B C172 121.8(4)
C16B C17B C172 121.9(3)
C17B C172 H17D 109.5
C17B C172 H17E 109.5
H17D C172 H17E 109.5
C17B C172 H17F 109.5
H17D C172 H17F 109.5
H17E C172 H17F 109.5
C17B C18B C13B 122.6(3)
C17B C18B H18B 118.7
C13B C18B H18B 118.7
C32B N31B C3B 122.0(3)
N31B C32B C33B 122.1(3)
N31B C32B H32B 119.0
C33B C32B H32B 119.0
C38B C33B C34B 118.3(3)
C38B C33B C32B 121.0(3)
C34B C33B C32B 120.7(3)
O34B C34B C35B 118.8(3)
O34B C34B C33B 121.6(3)
C35B C34B C33B 119.6(3)
C34B O34B H34B 109.5
C36B C35B C34B 119.5(3)
C36B C35B H35B 120.2
C34B C35B H35B 120.2
C37B C36B C35B 122.3(3)
C37B C36B H36B 118.8
C35B C36B H36B 118.8
C38B C37B C36B 117.4(3)
C38B C37B C372 121.4(4)
C36B C37B C372 121.0(3)
C37B C372 H37A 109.5
C37B C372 H37B 109.5
H37A C372 H37B 109.5
C37B C372 H37C 109.5
H37A C372 H37C 109.5
H37B C372 H37C 109.5
C37B C38B C33B 122.8(3)
C37B C38B H38B 118.6
C33B C38B H38B 118.6
C6C C1C C2C 118.9(3)
C6C C1C N11C 125.8(3)
C2C C1C N11C 115.3(3)
C1C C2C C3C 121.5(3)
C1C C2C H2C 119.3
C3C C2C H2C 119.3
C4C C3C C2C 119.4(3)
C4C C3C N31C 117.6(3)
C2C C3C N31C 123.0(3)
C5C C4C C3C 118.0(3)
C5C C4C C41C 120.6(3)
C3C C4C C41C 121.4(3)
C4C C41C H41G 109.5
C4C C41C H41H 109.5
H41G C41C H41H 109.5
C4C C41C H41I 109.5
H41G C41C H41I 109.5
H41H C41C H41I 109.5
C4C C5C C6C 122.8(3)
C4C C5C H5C 118.6
C6C C5C H5C 118.6
C1C C6C C5C 119.4(3)
C1C C6C H6C 120.3
C5C C6C H6C 120.3
C12C N11C C1C 122.0(3)
N11C C12C C13C 121.6(3)
N11C C12C H12C 119.2
C13C C12C H12C 119.2
C14C C13C C18C 118.7(3)
C14C C13C C12C 121.5(3)
C18C C13C C12C 119.8(3)
O14C C14C C15C 118.9(3)
O14C C14C C13C 121.7(3)
C15C C14C C13C 119.3(3)
C14C O14C H14C 109.5
C16C C15C C14C 120.2(4)
C16C C15C H15C 119.9
C14C C15C H15C 119.9
C15C C16C C17C 122.5(3)
C15C C16C H16C 118.7
C17C C16C H16C 118.7
C16C C17C C18C 116.9(3)
C16C C17C C173 121.9(3)
C18C C17C C173 121.2(4)
C17C C173 H17G 109.5
C17C C173 H17H 109.5
H17G C173 H17H 109.5
C17C C173 H17I 109.5
H17G C173 H17I 109.5
H17H C173 H17I 109.5
C17C C18C C13C 122.3(3)
C17C C18C H18C 118.8
C13C C18C H18C 118.8
C32C N31C C3C 123.5(3)
N31C C32C C33C 123.0(3)
N31C C32C H32C 118.5
C33C C32C H32C 118.5
C38C C33C C34C 117.7(3)
C38C C33C C32C 121.2(3)
C34C C33C C32C 121.1(3)
O34C C34C C35C 119.7(3)
O34C C34C C33C 121.1(3)
C35C C34C C33C 119.2(3)
C34C O34C H34C 109.5
C36C C35C C34C 120.6(3)
C36C C35C H35C 119.7
C34C C35C H35C 119.7
C35C C36C C37C 122.4(3)
C35C C36C H36C 118.8
C37C C36C H36C 118.8
C38C C37C C36C 116.2(3)
C38C C37C C373 122.6(4)
C36C C37C C373 121.2(3)
C37C C373 H37D 109.5
C37C C373 H37E 109.5
H37D C373 H37E 109.5
C37C C373 H37F 109.5
H37D C373 H37F 109.5
H37E C373 H37F 109.5
C37C C38C C33C 123.8(3)
C37C C38C H38C 118.1
C33C C38C H38C 118.1

loop_
_geom_bond_atom_site_label_1
_geom_bond_atom_site_label_2
_geom_bond_distance
C1A C2A 1.376(4)
C1A C6A 1.394(4)
C1A N11A 1.416(4)
C2A C3A 1.398(4)
C2A H2A 0.9300
C3A C4A 1.392(4)
C3A N31A 1.421(4)
C4A C5A 1.391(4)
C4A C41A 1.511(4)
C41A H41A 0.9600
C41A H41B 0.9600
C41A H41C 0.9600
C5A C6A 1.380(5)
C5A H5A 0.9300
C6A H6A 0.9300
N11A C12A 1.300(4)
C12A C13A 1.450(4)
C12A H12A 0.9300
C13A C18A 1.385(4)
C13A C14A 1.399(4)
C14A O14A 1.358(4)
C14A C15A 1.401(4)
O14A H14A 0.8200
C15A C16A 1.387(5)
C15A H15A 0.9300
C16A C17A 1.380(5)
C16A H16A 0.9300
C17A C18A 1.385(4)
C17A C171 1.506(5)
C171 H17A 0.9600
C171 H17B 0.9600
C171 H17C 0.9600
C18A H18A 0.9300
N31A C32A 1.274(4)
C32A C33A 1.451(4)
C32A H32A 0.9300
C33A C38A 1.386(4)
C33A C34A 1.397(4)
C34A O34A 1.344(4)
C34A C35A 1.386(4)
O34A H34A 0.8200
C35A C36A 1.360(5)
C35A H35A 0.9300
C36A C37A 1.399(5)
C36A H36A 0.9300
C37A C38A 1.386(4)
C37A C371 1.511(5)
C38A H38A 0.9300
C371 H37G 0.9600
C371 H37H 0.9600
C371 H37I 0.9600
C1B C2B 1.379(4)
C1B C6B 1.384(4)
C1B N11B 1.432(3)
C2B C3B 1.396(4)
C2B H2B 0.9300
C3B C4B 1.395(4)
C3B N31B 1.418(4)
C4B C5B 1.386(4)
C4B C41B 1.518(4)
C41B H41D 0.9600
C41B H41E 0.9600
C41B H41F 0.9600
C5B C6B 1.384(4)
C5B H5B 0.9300
C6B H6B 0.9300
N11B C12B 1.282(4)
C12B C13B 1.454(4)
C12B H12B 0.9300
C13B C14B 1.382(4)
C13B C18B 1.401(4)
C14B O14B 1.353(4)
C14B C15B 1.391(4)
O14B H14B 0.8200
C15B C16B 1.372(5)
C15B H15B 0.9300
C16B C17B 1.386(5)
C16B H16B 0.9300
C17B C18B 1.377(4)
C17B C172 1.505(5)
C172 H17D 0.9600
C172 H17E 0.9600
C172 H17F 0.9600
C18B H18B 0.9300
N31B C32B 1.280(4)
C32B C33B 1.456(4)
C32B H32B 0.9300
C33B C38B 1.385(4)
C33B C34B 1.405(4)
C34B O34B 1.344(4)
C34B C35B 1.387(4)
O34B H34B 0.8200
C35B C36B 1.377(5)
C35B H35B 0.9300
C36B C37B 1.376(5)
C36B H36B 0.9300
C37B C38B 1.374(4)
C37B C372 1.523(5)
C372 H37A 0.9600
C372 H37B 0.9600
C372 H37C 0.9600
C38B H38B 0.9300
C1C C6C 1.383(4)
C1C C2C 1.386(4)
C1C N11C 1.415(3)
C2C C3C 1.406(4)
C2C H2C 0.9300
C3C C4C 1.399(4)
C3C N31C 1.410(4)
C4C C5C 1.377(4)
C4C C41C 1.512(4)
C41C H41G 0.9600
C41C H41H 0.9600
C41C H41I 0.9600
C5C C6C 1.391(4)
C5C H5C 0.9300
C6C H6C 0.9300
N11C C12C 1.281(3)
C12C C13C 1.450(4)
C12C H12C 0.9300
C13C C14C 1.399(4)
C13C C18C 1.403(4)
C14C O14C 1.354(3)
C14C C15C 1.388(4)
O14C H14C 0.8200
C15C C16C 1.373(5)
C15C H15C 0.9300
C16C C17C 1.386(5)
C16C H16C 0.9300
C17C C18C 1.388(4)
C17C C173 1.505(4)
C173 H17G 0.9600
C173 H17H 0.9600
C173 H17I 0.9600
C18C H18C 0.9300
N31C C32C 1.269(4)
C32C C33C 1.448(4)
C32C H32C 0.9300
C33C C38C 1.390(4)
C33C C34C 1.411(4)
C34C O34C 1.351(4)
C34C C35C 1.380(4)
O34C H34C 0.8200
C35C C36C 1.364(5)
C35C H35C 0.9300
C36C C37C 1.391(5)
C36C H36C 0.9300
C37C C38C 1.375(4)
C37C C373 1.514(5)
C373 H37D 0.9600
C373 H37E 0.9600
C373 H37F 0.9600
C38C H38C 0.9300

loop_
_geom_hbond_atom_site_label_D
_geom_hbond_atom_site_label_H
_geom_hbond_atom_site_label_A
_geom_hbond_site_symmetry_A
_geom_hbond_distance_DH
_geom_hbond_distance_HA
_geom_hbond_distance_DA
_geom_hbond_angle_DHA
C18A H18A O14B 1_665 0.93 2.60 3.531(4) 175.1
C36A H36A O34B . 0.93 2.63 3.536(5) 163.9
C18B H18B O14A 1_455 0.93 2.49 3.377(4) 159.5
C36B H36B O34A 1_545 0.93 2.59 3.496(4) 166.6
C173 H17G O14A 1_455 0.96 2.68 3.603(5) 162.0
C18C H18C O14C 2_556 0.93 2.66 3.564(4) 165.4
C36C H36C O34C 2_646 0.93 2.61 3.512(4) 162.6

loop_
_geom_torsion_atom_site_label_1
_geom_torsion_atom_site_label_2
_geom_torsion_atom_site_label_3
_geom_torsion_atom_site_label_4
_geom_torsion
C6A C1A C2A C3A -1.4(5)
N11A C1A C2A C3A 179.7(3)
C1A C2A C3A C4A 0.0(5)
C1A C2A C3A N31A -179.0(3)
C2A C3A C4A C5A 1.4(5)
N31A C3A C4A C5A -179.5(3)
C2A C3A C4A C41A -178.9(3)
N31A C3A C4A C41A 0.1(5)
C3A C4A C5A C6A -1.4(6)
C41A C4A C5A C6A 178.9(3)
C4A C5A C6A C1A 0.0(6)
C2A C1A C6A C5A 1.4(5)
N11A C1A C6A C5A -179.8(3)
C2A C1A N11A C12A -158.5(3)
C6A C1A N11A C12A 22.6(5)
C1A N11A C12A C13A -178.8(3)
N11A C12A C13A C18A -180.0(3)
N11A C12A C13A C14A -2.1(5)
C18A C13A C14A O14A 179.8(3)
C12A C13A C14A O14A 1.9(5)
C18A C13A C14A C15A -1.4(5)
C12A C13A C14A C15A -179.3(3)
O14A C14A C15A C16A -179.5(3)
C13A C14A C15A C16A 1.6(5)
C14A C15A C16A C17A -1.3(6)
C15A C16A C17A C18A 0.6(6)
C15A C16A C17A C171 -179.3(4)
C14A C13A C18A C17A 0.7(5)
C12A C13A C18A C17A 178.6(3)
C16A C17A C18A C13A -0.3(5)
C171 C17A C18A C13A 179.6(3)
C4A C3A N31A C32A 170.3(3)
C2A C3A N31A C32A -10.7(5)
C3A N31A C32A C33A 177.9(3)
N31A C32A C33A C38A -177.7(3)
N31A C32A C33A C34A 1.1(5)
C38A C33A C34A O34A 179.4(3)
C32A C33A C34A O34A 0.6(5)
C38A C33A C34A C35A -2.7(5)
C32A C33A C34A C35A 178.5(3)
O34A C34A C35A C36A -179.1(4)
C33A C34A C35A C36A 3.0(6)
C34A C35A C36A C37A -1.9(6)
C35A C36A C37A C38A 0.6(6)
C35A C36A C37A C371 179.6(4)
C36A C37A C38A C33A -0.4(5)
C371 C37A C38A C33A -179.4(3)
C34A C33A C38A C37A 1.5(5)
C32A C33A C38A C37A -179.7(3)
C6B C1B C2B C3B -1.9(5)
N11B C1B C2B C3B 179.3(3)
C1B C2B C3B C4B 5.0(5)
C1B C2B C3B N31B -177.1(3)
C2B C3B C4B C5B -5.4(5)
N31B C3B C4B C5B 176.6(3)
C2B C3B C4B C41B 175.2(3)
N31B C3B C4B C41B -2.8(5)
C3B C4B C5B C6B 2.9(5)
C41B C4B C5B C6B -177.7(3)
C2B C1B C6B C5B -0.7(5)
N11B C1B C6B C5B 177.9(3)
C4B C5B C6B C1B 0.2(5)
C2B C1B N11B C12B -169.6(3)
C6B C1B N11B C12B 11.7(5)
C1B N11B C12B C13B 178.4(3)
N11B C12B C13B C14B -2.4(5)
N11B C12B C13B C18B 179.3(3)
C18B C13B C14B O14B -179.4(3)
C12B C13B C14B O14B 2.3(5)
C18B C13B C14B C15B 0.3(5)
C12B C13B C14B C15B -178.0(3)
O14B C14B C15B C16B -179.6(4)
C13B C14B C15B C16B 0.7(6)
C14B C15B C16B C17B -0.8(7)
C15B C16B C17B C18B -0.2(6)
C15B C16B C17B C172 -179.6(4)
C16B C17B C18B C13B 1.2(5)
C172 C17B C18B C13B -179.4(3)
C14B C13B C18B C17B -1.3(5)
C12B C13B C18B C17B 177.0(3)
C4B C3B N31B C32B -162.3(3)
C2B C3B N31B C32B 19.8(5)
C3B N31B C32B C33B 177.9(3)
N31B C32B C33B C38B 176.0(3)
N31B C32B C33B C34B -3.7(5)
C38B C33B C34B O34B 179.6(3)
C32B C33B C34B O34B -0.7(5)
C38B C33B C34B C35B -0.1(5)
C32B C33B C34B C35B 179.7(3)
O34B C34B C35B C36B -179.6(4)
C33B C34B C35B C36B 0.0(6)
C34B C35B C36B C37B 0.9(6)
C35B C36B C37B C38B -1.7(6)
C35B C36B C37B C372 -177.9(4)
C36B C37B C38B C33B 1.7(6)
C372 C37B C38B C33B 177.9(4)
C34B C33B C38B C37B -0.8(5)
C32B C33B C38B C37B 179.5(3)
C6C C1C C2C C3C -0.7(5)
N11C C1C C2C C3C 179.4(3)
C1C C2C C3C C4C 0.7(5)
C1C C2C C3C N31C -177.1(3)
C2C C3C C4C C5C -0.4(5)
N31C C3C C4C C5C 177.5(3)
C2C C3C C4C C41C 179.5(3)
N31C C3C C4C C41C -2.6(5)
C3C C4C C5C C6C 0.3(5)
C41C C4C C5C C6C -179.6(3)
C2C C1C C6C C5C 0.6(5)
N11C C1C C6C C5C -179.5(3)
C4C C5C C6C C1C -0.3(6)
C6C C1C N11C C12C 15.9(5)
C2C C1C N11C C12C -164.2(3)
C1C N11C C12C C13C -179.4(3)
N11C C12C C13C C14C -1.1(5)
N11C C12C C13C C18C 179.3(3)
C18C C13C C14C O14C 179.9(3)
C12C C13C C14C O14C 0.3(5)
C18C C13C C14C C15C -0.9(5)
C12C C13C C14C C15C 179.5(3)
O14C C14C C15C C16C -179.3(3)
C13C C14C C15C C16C 1.5(5)
C14C C15C C16C C17C -1.1(6)
C15C C16C C17C C18C 0.2(5)
C15C C16C C17C C173 -178.9(3)
C16C C17C C18C C13C 0.3(5)
C173 C17C C18C C13C 179.5(3)
C14C C13C C18C C17C 0.0(5)
C12C C13C C18C C17C 179.6(3)
C4C C3C N31C C32C 170.4(3)
C2C C3C N31C C32C -11.8(5)
C3C N31C C32C C33C 176.5(3)
N31C C32C C33C C38C -176.4(3)
N31C C32C C33C C34C 2.2(5)
C38C C33C C34C O34C 179.1(3)
C32C C33C C34C O34C 0.5(5)
C38C C33C C34C C35C 0.0(5)
C32C C33C C34C C35C -178.6(3)
O34C C34C C35C C36C -179.1(4)
C33C C34C C35C C36C 0.1(6)
C34C C35C C36C C37C 0.4(7)
C35C C36C C37C C38C -0.9(6)
C35C C36C C37C C373 179.4(4)
C36C C37C C38C C33C 1.0(6)
C373 C37C C38C C33C -179.3(4)
C34C C33C C38C C37C -0.6(6)
C32C C33C C38C C37C 178.0(4)
